data_4031414
loop_
_publ_author_name
'Bukovec, P.'
'Kaucic, V.'

_publ_section_title
;
 Synthesis and crystal structure of cesium diaquatetrafluoromanganate(III)
;
_journal_name_full
;
Journal of the Chemical Society. Dalton Transactions, Inorganic Chemistry 
(1972-)
;
_journal_page_first 945
_journal_page_last 947
_journal_volume 1977
_journal_year 1977
_chemical_formula_sum 'Cs F4 H4 Mn O2'
_chemical_name_systematic 'Cs (Mn F4 (H2 O)2)'
_space_group_IT_number 15
_symmetry_space_group_name_Hall '-C 2yc'
_symmetry_space_group_name_H-M 'C 1 2/c 1'
_cell_angle_alpha 90
_cell_angle_beta 121.77
_cell_angle_gamma 90
_cell_formula_units_Z 4
_cell_length_a 11.907
_cell_length_b 6.597
_cell_length_c 9.316
_cell_volume 622.133
_citation_journal_id_ASTM JCDTBI
_cod_data_source_file Bukovec_JCDTBI_1977_132.cif
_cod_data_source_block H4Cs1F4Mn1O2
_cod_original_cell_volume 622.1331
_cod_original_formula_sum 'H4 Cs1 F4 Mn1 O2'
_cod_database_code 4031414

loop_
_symmetry_equiv_pos_as_xyz
x,y,z
-x,y,-z+1/2
-x,-y,-z
x,-y,z-1/2
x+1/2,y+1/2,z
-x+1/2,y+1/2,-z+1/2
-x+1/2,-y+1/2,-z
x+1/2,-y+1/2,z-1/2

loop_
_atom_site_label
_atom_site_type_symbol
_atom_site_fract_x
_atom_site_fract_y
_atom_site_fract_z
_atom_site_occupancy
_atom_site_U_iso_or_equiv
O1 O-2 0.13299 0.15238 0.23312 1 0.0
F2 F-1 0.26862 0.50986 0.44163 1 0.0
Mn1 Mn+3 0.25 0.25 0.5 1 0.0
F1 F-1 0.09581 0.32805 0.48632 1 0.0
Cs1 Cs+1 0 0.72143 0.25 1 0.0
